data_2203598
loop_
_publ_author_name
'Li, Dong-Hong'
'Hao, Jun-Sheng'
'Huo, Fang-Jun'
'Huang, Shu-Ping'
'Zhang, Yong-Bin'
'Xia, Chi-Zhong'

_publ_section_title
;
 1,2-Dimethyl-3-(2-nitrophenyl)-4,5-dihydroimidazolium iodide
;
_journal_issue 5
_journal_name_full 'Acta Crystallographica Section E'
_journal_page_first o844
_journal_page_last o845
_journal_paper_doi 10.1107/S160053680400916X
_journal_volume 60
_journal_year 2004
_chemical_formula_iupac 'C11 H14 I N3 O2'
_chemical_formula_moiety 'C11 H14 I N3 O2'
_chemical_formula_sum 'C11 H14 I N3 O2'
_chemical_formula_weight 347.15
_chemical_melting_point 517
_chemical_name_common
;
1,2-dimethyl-3-(2-nitrophenyl)-4,5-dihydroimidazolium iodide
;
_chemical_name_systematic
;
1,2-Dimethyl-3-(2-nitrophenyl)-4,5-dihydroimidazolium iodide
;
_space_group_IT_number 14
_symmetry_cell_setting monoclinic
_symmetry_space_group_name_Hall '-P 2ybc'
_symmetry_space_group_name_H-M 'P 1 21/c 1'
_atom_sites_solution_hydrogens geom
_atom_sites_solution_primary direct
_atom_sites_solution_secondary difmap
_audit_creation_method SHELXL-97
_cell_angle_alpha 90.00
_cell_angle_beta 94.187(2)
_cell_angle_gamma 90.00
_cell_formula_units_Z 4
_cell_length_a 9.597(2)
_cell_length_b 10.090(2)
_cell_length_c 13.577(3)
_cell_measurement_reflns_used 3981
_cell_measurement_temperature 183(2)
_cell_measurement_theta_max 27.313
_cell_measurement_theta_min 2.517
_cell_volume 1311.2(5)
_computing_cell_refinement SMART
_computing_data_collection 'SMART (Bruker,2000)'
_computing_data_reduction 'SHELXTL (Bruker,2000)'
_computing_molecular_graphics SHELXTL
_computing_publication_material SHELXTL
_computing_structure_refinement 'SHELXL97 (Sheldrick, 1997)'
_computing_structure_solution 'SHELXS97 (Sheldrick, 1997)'
_diffrn_ambient_temperature 183(2)
_diffrn_detector_area_resol_mean '100x100 microns'
_diffrn_measured_fraction_theta_full 0.996
_diffrn_measured_fraction_theta_max 0.996
_diffrn_measurement_device_type 'Bruker CCD area-detector'
_diffrn_measurement_method \w
_diffrn_radiation_monochromator graphite
_diffrn_radiation_source 'fine-focus sealed tube'
_diffrn_radiation_type MoK\a
_diffrn_radiation_wavelength 0.71073
_diffrn_reflns_av_R_equivalents 0.0140
_diffrn_reflns_av_sigmaI/netI 0.0170
_diffrn_reflns_limit_h_max 7
_diffrn_reflns_limit_h_min -11
_diffrn_reflns_limit_k_max 12
_diffrn_reflns_limit_k_min -5
_diffrn_reflns_limit_l_max 15
_diffrn_reflns_limit_l_min -16
_diffrn_reflns_number 4370
_diffrn_reflns_theta_full 25.01
_diffrn_reflns_theta_max 25.01
_diffrn_reflns_theta_min 2.13
_diffrn_standards_decay_% 4.43
_diffrn_standards_interval_count 0
_diffrn_standards_interval_time 0
_diffrn_standards_number 0
_exptl_absorpt_coefficient_mu 2.437
_exptl_absorpt_correction_T_max 0.481
_exptl_absorpt_correction_T_min 0.403
_exptl_absorpt_correction_type multi-scan
_exptl_absorpt_process_details '(SADABS; Sheldrick, 1996)'
_exptl_crystal_colour yellow
_exptl_crystal_density_diffrn 1.758
_exptl_crystal_density_method 'not measured'
_exptl_crystal_description block
_exptl_crystal_F_000 680
_exptl_crystal_size_max 0.40
_exptl_crystal_size_mid 0.40
_exptl_crystal_size_min 0.30
_refine_diff_density_max 0.473
_refine_diff_density_min -0.416
_refine_ls_extinction_method none
_refine_ls_goodness_of_fit_ref 1.060
_refine_ls_hydrogen_treatment constr
_refine_ls_matrix_type full
_refine_ls_number_parameters 156
_refine_ls_number_reflns 2304
_refine_ls_number_restraints 0
_refine_ls_restrained_S_all 1.060
_refine_ls_R_factor_all 0.0232
_refine_ls_R_factor_gt 0.0211
_refine_ls_shift/su_max 0.000
_refine_ls_shift/su_mean 0.000
_refine_ls_structure_factor_coef Fsqd
_refine_ls_weighting_details 'calc w = 1/[\s^2^(Fo^2^)+(0.0289P)^2^+0.5719P] where P = (Fo^2^+2Fc^2^)/3'
_refine_ls_weighting_scheme calc
_refine_ls_wR_factor_gt 0.0529
_refine_ls_wR_factor_ref 0.0539
_reflns_number_gt 2123
_reflns_number_total 2304
_reflns_threshold_expression I>2\s(I)
_cod_data_source_file fl6102.cif
_cod_data_source_block I
_cod_original_cell_volume 1311.3(5)
_cod_original_sg_symbol_H-M 'P 21/c'
_cod_database_code 2203598
_cod_database_fobs_code 2203598

loop_
_symmetry_equiv_pos_as_xyz
'x, y, z'
'-x, y+1/2, -z+1/2'
'-x, -y, -z'
'x, -y-1/2, z-1/2'

loop_
_atom_site_label
_atom_site_fract_x
_atom_site_fract_y
_atom_site_fract_z
_atom_site_U_iso_or_equiv
_atom_site_adp_type
_atom_site_calc_flag
_atom_site_refinement_flags
_atom_site_occupancy
_atom_site_type_symbol
I1 0.194882(19) 0.078500(16) 0.335354(12) 0.03786(8) Uani d . 1 I
O1 0.3568(2) 0.32925(19) 0.52629(14) 0.0516(5) Uani d . 1 O
O2 0.4367(2) 0.42986(18) 0.40114(15) 0.0452(5) Uani d . 1 O
N1 0.3526(3) 0.41841(19) 0.46588(16) 0.0356(5) Uani d . 1 N
N2 0.2325(2) 0.56138(19) 0.29049(15) 0.0320(5) Uani d . 1 N
N3 0.3248(2) 0.57686(19) 0.14932(15) 0.0312(5) Uani d . 1 N
C1 0.2450(2) 0.5208(2) 0.47116(17) 0.0296(5) Uani d . 1 C
C2 0.1970(3) 0.5450(3) 0.56297(18) 0.0355(6) Uani d . 1 C
H2 0.2293 0.4933 0.6185 0.043 Uiso calc R 1 H
C3 0.1010(3) 0.6459(3) 0.57273(19) 0.0415(6) Uani d . 1 C
H3 0.0687 0.6648 0.6357 0.050 Uiso calc R 1 H
C4 0.0522(3) 0.7188(3) 0.4920(2) 0.0433(6) Uani d . 1 C
H4 -0.0131 0.7882 0.4994 0.052 Uiso calc R 1 H
C5 0.0982(3) 0.6913(3) 0.3994(2) 0.0392(6) Uani d . 1 C
H5 0.0625 0.7407 0.3436 0.047 Uiso calc R 1 H
C6 0.1954(3) 0.5925(2) 0.38803(18) 0.0296(5) Uani d . 1 C
C7 0.1728(3) 0.4450(2) 0.23538(19) 0.0370(6) Uani d . 1 C
H7A 0.0694 0.4458 0.2323 0.044 Uiso calc R 1 H
H7B 0.2074 0.3608 0.2655 0.044 Uiso calc R 1 H
C8 0.2265(3) 0.4654(3) 0.1335(2) 0.0420(6) Uani d . 1 C
H8A 0.2746 0.3852 0.1114 0.050 Uiso calc R 1 H
H8B 0.1493 0.4883 0.0841 0.050 Uiso calc R 1 H
C9 0.3208(2) 0.6270(2) 0.23788(17) 0.0282(5) Uani d . 1 C
C10 0.4048(3) 0.7413(3) 0.27611(18) 0.0379(6) Uani d . 1 C
H10A 0.4842 0.7543 0.2356 0.057 Uiso calc R 1 H
H10B 0.4394 0.7241 0.3446 0.057 Uiso calc R 1 H
H10C 0.3466 0.8212 0.2734 0.057 Uiso calc R 1 H
C11 0.4027(3) 0.6290(3) 0.06906(19) 0.0409(6) Uani d . 1 C
H11A 0.4036 0.7260 0.0719 0.061 Uiso calc R 1 H
H11B 0.3578 0.6002 0.0055 0.061 Uiso calc R 1 H
H11C 0.4988 0.5956 0.0760 0.061 Uiso calc R 1 H

loop_
_atom_site_aniso_label
_atom_site_aniso_U_11
_atom_site_aniso_U_22
_atom_site_aniso_U_33
_atom_site_aniso_U_12
_atom_site_aniso_U_13
_atom_site_aniso_U_23
I1 0.04885(14) 0.03393(12) 0.03047(11) 0.00265(7) 0.00072(8) -0.00157(6)
O1 0.0710(15) 0.0378(11) 0.0442(11) 0.0075(10) -0.0068(10) 0.0110(9)
O2 0.0395(11) 0.0512(12) 0.0454(11) 0.0097(9) 0.0067(9) -0.0020(8)
N1 0.0451(14) 0.0286(11) 0.0325(12) 0.0023(9) -0.0011(10) -0.0007(9)
N2 0.0419(13) 0.0300(11) 0.0242(10) -0.0057(9) 0.0036(9) -0.0011(8)
N3 0.0337(12) 0.0318(12) 0.0282(11) -0.0022(8) 0.0035(9) -0.0039(8)
C1 0.0305(13) 0.0291(12) 0.0291(12) -0.0039(10) 0.0011(10) 0.0016(10)
C2 0.0392(15) 0.0394(14) 0.0278(12) -0.0086(12) 0.0025(11) 0.0038(10)
C3 0.0415(16) 0.0492(16) 0.0356(14) -0.0094(13) 0.0145(12) -0.0088(12)
C4 0.0409(15) 0.0439(16) 0.0456(16) 0.0058(12) 0.0062(12) -0.0058(12)
C5 0.0409(15) 0.0382(14) 0.0382(14) 0.0070(12) 0.0011(11) 0.0045(11)
C6 0.0330(13) 0.0307(13) 0.0250(12) -0.0040(10) 0.0025(10) 0.0006(9)
C7 0.0471(16) 0.0294(13) 0.0345(14) -0.0072(11) 0.0024(12) -0.0017(10)
C8 0.0550(18) 0.0366(14) 0.0345(14) -0.0096(13) 0.0036(12) -0.0078(11)
C9 0.0300(13) 0.0272(11) 0.0271(12) 0.0048(10) 0.0004(9) 0.0014(10)
C10 0.0413(15) 0.0376(14) 0.0347(13) -0.0087(12) 0.0029(11) -0.0034(11)
C11 0.0415(15) 0.0508(16) 0.0320(13) -0.0016(13) 0.0129(11) -0.0062(12)

loop_
_atom_type_symbol
_atom_type_description
_atom_type_scat_dispersion_real
_atom_type_scat_dispersion_imag
_atom_type_scat_source
C C 0.0033 0.0016 'International Tables Vol C Tables 4.2.6.8 and 6.1.1.4'
H H 0.0000 0.0000 'International Tables Vol C Tables 4.2.6.8 and 6.1.1.4'
N N 0.0061 0.0033 'International Tables Vol C Tables 4.2.6.8 and 6.1.1.4'
O O 0.0106 0.0060 'International Tables Vol C Tables 4.2.6.8 and 6.1.1.4'
I I -0.4742 1.8119 'International Tables Vol C Tables 4.2.6.8 and 6.1.1.4'

loop_
_geom_angle_atom_site_label_1
_geom_angle_atom_site_label_2
_geom_angle_atom_site_label_3
_geom_angle
_geom_angle_publ_flag
O1 N1 O2 123.7(2) ?
O1 N1 C1 118.5(2) ?
O2 N1 C1 117.76(19) ?
C9 N2 C6 127.0(2) y
C9 N2 C7 111.2(2) y
C6 N2 C7 121.8(2) y
C9 N3 C11 126.6(2) y
C9 N3 C8 111.6(2) y
C11 N3 C8 121.5(2) y
C2 C1 C6 121.4(2) ?
C2 C1 N1 116.8(2) ?
C6 C1 N1 121.7(2) ?
C1 C2 C3 118.9(2) ?
C1 C2 H2 120.5 ?
C3 C2 H2 120.5 ?
C4 C3 C2 120.5(2) ?
C4 C3 H3 119.8 ?
C2 C3 H3 119.8 ?
C3 C4 C5 120.2(3) ?
C3 C4 H4 119.9 ?
C5 C4 H4 119.9 ?
C6 C5 C4 120.5(2) ?
C6 C5 H5 119.8 ?
C4 C5 H5 119.8 ?
C5 C6 C1 118.5(2) ?
C5 C6 N2 118.5(2) y
C1 C6 N2 122.8(2) y
N2 C7 C8 101.9(2) y
N2 C7 H7A 111.4 ?
C8 C7 H7A 111.4 ?
N2 C7 H7B 111.4 ?
C8 C7 H7B 111.4 ?
H7A C7 H7B 109.2 ?
N3 C8 C7 103.1(2) y
N3 C8 H8A 111.1 ?
C7 C8 H8A 111.1 ?
N3 C8 H8B 111.1 ?
C7 C8 H8B 111.1 ?
H8A C8 H8B 109.1 ?
N3 C9 N2 111.4(2) y
N3 C9 C10 124.9(2) y
N2 C9 C10 123.6(2) y
C9 C10 H10A 109.5 ?
C9 C10 H10B 109.5 ?
H10A C10 H10B 109.5 ?
C9 C10 H10C 109.5 ?
H10A C10 H10C 109.5 ?
H10B C10 H10C 109.5 ?
N3 C11 H11A 109.5 ?
N3 C11 H11B 109.5 ?
H11A C11 H11B 109.5 ?
N3 C11 H11C 109.5 ?
H11A C11 H11C 109.5 ?
H11B C11 H11C 109.5 ?

loop_
_geom_bond_atom_site_label_1
_geom_bond_atom_site_label_2
_geom_bond_distance
_geom_bond_publ_flag
O1 N1 1.216(3) ?
O2 N1 1.241(3) ?
N1 C1 1.466(3) ?
N2 C9 1.325(3) y
N2 C6 1.431(3) y
N2 C7 1.485(3) y
N3 C9 1.307(3) y
N3 C11 1.464(3) y
N3 C8 1.473(3) y
C1 C2 1.382(3) ?
C1 C6 1.395(3) ?
C2 C3 1.385(4) ?
C2 H2 0.9500 ?
C3 C4 1.374(4) ?
C3 H3 0.9500 ?
C4 C5 1.390(4) ?
C4 H4 0.9500 ?
C5 C6 1.381(4) ?
C5 H5 0.9500 ?
C7 C8 1.525(4) y
C7 H7A 0.9900 ?
C7 H7B 0.9900 ?
C8 H8A 0.9900 ?
C8 H8B 0.9900 ?
C9 C10 1.480(3) y
C10 H10A 0.9800 ?
C10 H10B 0.9800 ?
C10 H10C 0.9800 ?
C11 H11A 0.9800 ?
C11 H11B 0.9800 ?
C11 H11C 0.9800 ?

loop_
_geom_hbond_atom_site_label_D
_geom_hbond_atom_site_label_H
_geom_hbond_atom_site_label_A
_geom_hbond_site_symmetry_A
_geom_hbond_distance_DH
_geom_hbond_distance_HA
_geom_hbond_distance_DA
_geom_hbond_angle_DHA
_geom_hbond_publ_flag
C7 H7A I1 2 0.99 2.95 3.833(3) 148 y
C11 H11A O2 2_655 0.98 2.58 3.416(4) 143 y
C7 H7B I1 . 0.99 3.01 3.940(3) 157 y

loop_
_geom_torsion_atom_site_label_1
_geom_torsion_atom_site_label_2
_geom_torsion_atom_site_label_3
_geom_torsion_atom_site_label_4
_geom_torsion
O1 N1 C1 C2 27.5(3)
O2 N1 C1 C2 -150.7(2)
O1 N1 C1 C6 -153.9(2)
O2 N1 C1 C6 27.9(3)
C6 C1 C2 C3 -2.2(4)
N1 C1 C2 C3 176.4(2)
C1 C2 C3 C4 1.3(4)
C2 C3 C4 C5 0.4(4)
C3 C4 C5 C6 -1.4(4)
C4 C5 C6 C1 0.6(4)
C4 C5 C6 N2 175.7(2)
C2 C1 C6 C5 1.2(4)
N1 C1 C6 C5 -177.3(2)
C2 C1 C6 N2 -173.7(2)
N1 C1 C6 N2 7.7(4)
C9 N2 C6 C5 79.9(4)
C7 N2 C6 C5 -100.5(3)
C9 N2 C6 C1 -105.2(3)
C7 N2 C6 C1 74.5(3)
C9 N2 C7 C8 -7.9(3)
C6 N2 C7 C8 172.4(2)
C9 N3 C8 C7 -6.7(3)
C11 N3 C8 C7 179.3(2)
N2 C7 C8 N3 8.2(3)
C11 N3 C9 N2 175.5(2)
C8 N3 C9 N2 1.9(3)
C11 N3 C9 C10 -5.2(4)
C8 N3 C9 C10 -178.8(2)
C6 N2 C9 N3 -176.2(2)
C7 N2 C9 N3 4.1(3)
C6 N2 C9 C10 4.5(4)
C7 N2 C9 C10 -175.2(2)

loop_
_cod_related_entry_id
_cod_related_entry_database
_cod_related_entry_code
1 ChemSpider 21130878
